data_4107901
loop_
_publ_author_name
'Dominik Cin\<ci\'c'
'Tomislav Fri\<s\<ci\'c'
'William Jones'

_publ_section_title
;
 A Stepwise Mechanism for the Mechanochemical Synthesis of Halogen-Bonded
 Cocrystal Architectures
;
_journal_name_full 'Journal of the American Chemical Society'
_journal_page_first 7524
_journal_page_last 7525
_journal_paper_doi 10.1021/ja801164v
_journal_volume 130
_journal_year 2008
_chemical_formula_moiety '2(C5 H11 N1), C6 F4 I2'
_chemical_formula_sum 'C16 H22 F4 I2 N2'
_chemical_formula_weight 572.16
_chemical_name_common (1,4-tfib).(pipe)2
_chemical_name_systematic
;
 1,4-diiodotetrafluorobenzene-piperidine 1/2
;
_space_group_IT_number 2
_symmetry_cell_setting triclinic
_symmetry_space_group_name_Hall '-P 1'
_symmetry_space_group_name_H-M 'P -1'
_atom_sites_solution_hydrogens geom
_atom_sites_solution_primary direct
_atom_sites_solution_secondary difmap
_audit_creation_method SHELXL-97
_cell_angle_alpha 99.3820(10)
_cell_angle_beta 95.9300(10)
_cell_angle_gamma 99.4540(10)
_cell_formula_units_Z 1
_cell_length_a 5.28920(10)
_cell_length_b 6.06390(10)
_cell_length_c 15.3113(3)
_cell_measurement_reflns_used 11389
_cell_measurement_temperature 293(2)
_cell_measurement_theta_max 36.32
_cell_measurement_theta_min 1.00
_cell_volume 473.643(15)
_computing_cell_refinement 'HKL Scalepack (Otwinowski & Minor 1997)'
_computing_data_collection 'Collect (Nonius B.V. 1998)'
_computing_data_reduction
;
 HKL Denzo and Scalepack (Otwinowski & Minor 1997)
;
_computing_publication_material 'SHELXL-97 (Sheldrick 1997)'
_computing_structure_refinement 'SHELXL-97 (Sheldrick 1997)'
_computing_structure_solution 'SIR-92 (Altomare et al. 1994)'
_diffrn_ambient_temperature 293(2)
_diffrn_measured_fraction_theta_full 0.981
_diffrn_measured_fraction_theta_max 0.981
_diffrn_measurement_device_type 'Nonius Kappa CCD'
_diffrn_measurement_method 'Thin slice \w and \f scans'
_diffrn_radiation_source 'fine-focus sealed tube'
_diffrn_radiation_type MoK\a
_diffrn_radiation_wavelength 0.71073
_diffrn_reflns_av_R_equivalents 0.0305
_diffrn_reflns_av_sigmaI/netI 0.0287
_diffrn_reflns_limit_h_max 8
_diffrn_reflns_limit_h_min -5
_diffrn_reflns_limit_k_max 9
_diffrn_reflns_limit_k_min -10
_diffrn_reflns_limit_l_max 25
_diffrn_reflns_limit_l_min -25
_diffrn_reflns_number 11865
_diffrn_reflns_theta_full 36.31
_diffrn_reflns_theta_max 36.31
_diffrn_reflns_theta_min 1.36
_exptl_absorpt_coefficient_mu 3.358
_exptl_absorpt_correction_T_max 0.681
_exptl_absorpt_correction_T_min 0.618
_exptl_absorpt_correction_type multi-scan
_exptl_absorpt_process_details
;
multi-scan from symmetry-related measurements 
Sortav (Blessing 1995)
;
_exptl_crystal_colour colourless
_exptl_crystal_density_diffrn 2.006
_exptl_crystal_description prism
_exptl_crystal_F_000 274
_exptl_crystal_size_max 0.28
_exptl_crystal_size_mid 0.16
_exptl_crystal_size_min 0.12
_refine_diff_density_max 0.807
_refine_diff_density_min -3.991
_refine_diff_density_rms 0.436
_refine_ls_extinction_method none
_refine_ls_goodness_of_fit_ref 1.213
_refine_ls_hydrogen_treatment constr
_refine_ls_matrix_type full
_refine_ls_number_parameters 109
_refine_ls_number_reflns 4502
_refine_ls_number_restraints 0
_refine_ls_restrained_S_all 1.213
_refine_ls_R_factor_all 0.0383
_refine_ls_R_factor_gt 0.0355
_refine_ls_shift/su_max 0.001
_refine_ls_shift/su_mean 0.000
_refine_ls_structure_factor_coef Fsqd
_refine_ls_weighting_details 'calc w=1/[\s^2^(Fo^2^)+(0.0628P)^2^+0.0289P] where P=(Fo^2^+2Fc^2^)/3'
_refine_ls_weighting_scheme calc
_refine_ls_wR_factor_gt 0.0957
_refine_ls_wR_factor_ref 0.0977
_reflns_number_gt 4269
_reflns_number_total 4502
_reflns_threshold_expression >2sigma(I)
_cod_data_source_file ja801164v-file003.cif
_cod_data_source_block (1,4-tfib).(pipe)2
_cod_database_code 4107901

loop_
_symmetry_equiv_pos_as_xyz
'x, y, z'
'-x, -y, -z'

loop_
_atom_site_label
_atom_site_type_symbol
_atom_site_fract_x
_atom_site_fract_y
_atom_site_fract_z
_atom_site_U_iso_or_equiv
_atom_site_adp_type
_atom_site_occupancy
_atom_site_symmetry_multiplicity
_atom_site_calc_flag
_atom_site_refinement_flags
I1 I 0.450991(19) 0.306170(18) 0.141111(7) 0.02001(5) Uani 1 1 d .
F1 F 0.1525(3) 0.7297(3) 0.16978(10) 0.0304(3) Uani 1 1 d .
F5 F -0.1846(3) 0.8784(3) 0.06351(11) 0.0321(3) Uani 1 1 d .
N1 N -0.1702(3) 1.1778(3) 0.25919(13) 0.0239(3) Uani 1 1 d .
C1 C 0.0817(4) 0.6147(3) 0.08568(13) 0.0198(3) Uani 1 1 d .
C2 C 0.1810(3) 0.4215(3) 0.05662(13) 0.0187(3) Uani 1 1 d .
C3 C -0.0947(4) 0.6911(3) 0.03026(13) 0.0204(3) Uani 1 1 d .
C4 C -0.0554(4) 1.3702(4) 0.33130(17) 0.0274(4) Uani 1 1 d .
H4A H 0.0043 1.5031 0.3061 0.033 Uiso 1 1 calc R
H4B H 0.0922 1.3335 0.3653 0.033 Uiso 1 1 calc R
C5 C -0.2590(4) 0.9713(4) 0.29375(17) 0.0273(4) Uani 1 1 d .
H5A H -0.1147 0.9303 0.3280 0.033 Uiso 1 1 calc R
H5B H -0.3281 0.8467 0.2444 0.033 Uiso 1 1 calc R
C6 C -0.2563(5) 1.4218(4) 0.39273(17) 0.0299(4) Uani 1 1 d .
H6A H -0.1773 1.5436 0.4420 0.036 Uiso 1 1 calc R
H6B H -0.3960 1.4723 0.3598 0.036 Uiso 1 1 calc R
C7 C -0.4668(5) 1.0115(4) 0.35280(18) 0.0288(4) Uani 1 1 d .
H7A H -0.5218 0.8758 0.3769 0.035 Uiso 1 1 calc R
H7B H -0.6156 1.0423 0.3174 0.035 Uiso 1 1 calc R
C8 C -0.3647(5) 1.2117(5) 0.42919(17) 0.0329(5) Uani 1 1 d .
H8A H -0.5035 1.2434 0.4633 0.039 Uiso 1 1 calc R
H8B H -0.2300 1.1735 0.4689 0.039 Uiso 1 1 calc R
H1N H -0.0326 1.1371 0.2250 0.035 Uiso 1 1 d .

loop_
_atom_site_aniso_label
_atom_site_aniso_U_11
_atom_site_aniso_U_22
_atom_site_aniso_U_33
_atom_site_aniso_U_23
_atom_site_aniso_U_13
_atom_site_aniso_U_12
I1 0.01880(7) 0.02227(8) 0.02043(7) 0.00758(5) 0.00189(4) 0.00482(5)
F1 0.0412(7) 0.0287(7) 0.0184(6) -0.0034(5) -0.0048(5) 0.0115(6)
F5 0.0428(8) 0.0283(7) 0.0272(7) -0.0016(5) 0.0015(6) 0.0205(6)
N1 0.0221(7) 0.0281(8) 0.0230(7) 0.0041(6) 0.0044(6) 0.0084(6)
C1 0.0228(7) 0.0198(7) 0.0167(7) 0.0019(6) 0.0009(5) 0.0055(6)
C2 0.0203(7) 0.0181(7) 0.0179(7) 0.0045(6) 0.0017(5) 0.0034(5)
C3 0.0228(7) 0.0192(7) 0.0197(7) 0.0029(6) 0.0024(6) 0.0066(6)
C4 0.0220(8) 0.0269(9) 0.0315(10) 0.0052(8) 0.0005(7) 0.0013(7)
C5 0.0277(8) 0.0231(8) 0.0323(10) 0.0038(7) 0.0045(7) 0.0088(7)
C6 0.0336(10) 0.0277(10) 0.0264(10) -0.0019(8) -0.0002(7) 0.0089(8)
C7 0.0286(9) 0.0295(10) 0.0311(10) 0.0108(8) 0.0076(7) 0.0054(7)
C8 0.0349(11) 0.0451(14) 0.0217(9) 0.0068(9) 0.0071(8) 0.0134(10)

loop_
_atom_type_symbol
_atom_type_description
_atom_type_scat_dispersion_real
_atom_type_scat_dispersion_imag
_atom_type_scat_source
C C 0.0033 0.0016 'International Tables Vol C Tables 4.2.6.8 and 6.1.1.4'
H H 0.0000 0.0000 'International Tables Vol C Tables 4.2.6.8 and 6.1.1.4'
F F 0.0171 0.0103 'International Tables Vol C Tables 4.2.6.8 and 6.1.1.4'
I I -0.4742 1.8119 'International Tables Vol C Tables 4.2.6.8 and 6.1.1.4'
N N 0.0061 0.0033 'International Tables Vol C Tables 4.2.6.8 and 6.1.1.4'

loop_
_geom_angle_atom_site_label_1
_geom_angle_atom_site_label_2
_geom_angle_atom_site_label_3
_geom_angle
_geom_angle_site_symmetry_1
_geom_angle_site_symmetry_3
C5 N1 C4 111.91(19) . .
F1 C1 C3 118.43(17) . .
F1 C1 C2 120.16(17) . .
C3 C1 C2 121.40(18) . .
C3 C2 C1 116.92(17) 2_565 .
C3 C2 I1 121.77(14) 2_565 .
C1 C2 I1 121.31(14) . .
F5 C3 C1 118.00(18) . .
F5 C3 C2 120.31(18) . 2_565
C1 C3 C2 121.68(17) . 2_565
N1 C4 C6 109.75(18) . .
N1 C5 C7 109.70(18) . .
C8 C6 C4 110.8(2) . .
C5 C7 C8 110.6(2) . .
C6 C8 C7 110.3(2) . .

loop_
_geom_bond_atom_site_label_1
_geom_bond_atom_site_label_2
_geom_bond_distance
_geom_bond_site_symmetry_2
I1 C2 2.1081(19) .
F1 C1 1.344(2) .
F5 C3 1.347(2) .
N1 C5 1.464(3) .
N1 C4 1.469(3) .
C1 C3 1.382(3) .
C1 C2 1.388(3) .
C2 C3 1.386(3) 2_565
C3 C2 1.386(3) 2_565
C4 C6 1.527(4) .
C5 C7 1.519(3) .
C6 C8 1.524(4) .
C7 C8 1.525(4) .
